data_4504337
loop_
_publ_author_name
'Yang, En-Cui'
'Zhao, Hong-Kun'
'Ding, Bin'
'Wang, Xiu-Guang'
'Zhao, Xiao-Jun'

_publ_section_title
;
 Four Novel Three-Dimensional Triazole-Based Zinc(II) Metal&#x2212;Organic
 Frameworks Controlled by the Spacers of Dicarboxylate Ligands:&#x00A0;
 Hydrothermal Synthesis, Crystal Structure, and Luminescence Properties
;
_journal_issue 10
_journal_name_full 'Crystal Growth &amp; Design'
_journal_page_first 2009
_journal_paper_doi 10.1021/cg070356n
_journal_volume 7
_journal_year 2007
_chemical_formula_sum 'C9 H8 N3 O2 Zn'
_chemical_formula_weight 255.55
_chemical_name_systematic
; 
 ? 
;
_space_group_IT_number 14
_symmetry_cell_setting monoclinic
_symmetry_space_group_name_Hall '-P 2ybc'
_symmetry_space_group_name_H-M 'P 1 21/c 1'
_atom_sites_solution_hydrogens geom
_atom_sites_solution_primary direct
_atom_sites_solution_secondary difmap
_audit_creation_method SHELXL-97
_cell_angle_alpha 90.00
_cell_angle_beta 92.627(2)
_cell_angle_gamma 90.00
_cell_formula_units_Z 4
_cell_length_a 11.2054(18)
_cell_length_b 9.9383(16)
_cell_length_c 8.8327(14)
_cell_measurement_reflns_used 3022
_cell_measurement_temperature 293(2)
_cell_measurement_theta_max 27.76
_cell_measurement_theta_min 2.74
_cell_volume 982.6(3)
_computing_cell_refinement 'Bruker SMART APEX II'
_computing_data_collection 'Bruker SMART APEX II'
_computing_data_reduction 'Bruker SAINT'
_computing_molecular_graphics 'Bruker SHELXTL'
_computing_publication_material 'Bruker SHELXTL'
_computing_structure_refinement 'SHELXL-97 (Sheldrick, 1997)'
_computing_structure_solution 'SHELXS-97 (Sheldrick, 1990)'
_diffrn_ambient_temperature 293(2)
_diffrn_measured_fraction_theta_full 0.997
_diffrn_measured_fraction_theta_max 0.997
_diffrn_measurement_device_type 'APEX II CCD area detector'
_diffrn_measurement_method 'phi and omega scans'
_diffrn_radiation_monochromator graphite
_diffrn_radiation_source 'fine-focus sealed tube'
_diffrn_radiation_type MoK\a
_diffrn_radiation_wavelength 0.71073
_diffrn_reflns_av_R_equivalents 0.0159
_diffrn_reflns_av_sigmaI/netI 0.0164
_diffrn_reflns_limit_h_max 13
_diffrn_reflns_limit_h_min -8
_diffrn_reflns_limit_k_max 11
_diffrn_reflns_limit_k_min -11
_diffrn_reflns_limit_l_max 10
_diffrn_reflns_limit_l_min -9
_diffrn_reflns_number 5188
_diffrn_reflns_theta_full 25.01
_diffrn_reflns_theta_max 25.01
_diffrn_reflns_theta_min 2.74
_exptl_absorpt_coefficient_mu 2.480
_exptl_absorpt_correction_T_max 1.000000
_exptl_absorpt_correction_T_min 0.801783
_exptl_absorpt_correction_type MUTLI-SCAN
_exptl_absorpt_process_details SADABS
_exptl_crystal_colour COLORLESS
_exptl_crystal_density_diffrn 1.727
_exptl_crystal_density_meas ?
_exptl_crystal_density_method 'not measured'
_exptl_crystal_description BLOCK
_exptl_crystal_F_000 516
_exptl_crystal_size_max 0.34
_exptl_crystal_size_mid 0.32
_exptl_crystal_size_min 0.28
_refine_diff_density_max 0.230
_refine_diff_density_min -0.299
_refine_diff_density_rms 0.049
_refine_ls_extinction_method none
_refine_ls_goodness_of_fit_ref 1.017
_refine_ls_hydrogen_treatment constr
_refine_ls_matrix_type full
_refine_ls_number_parameters 136
_refine_ls_number_reflns 1727
_refine_ls_number_restraints 0
_refine_ls_restrained_S_all 1.017
_refine_ls_R_factor_all 0.0219
_refine_ls_R_factor_gt 0.0189
_refine_ls_shift/su_max 0.000
_refine_ls_shift/su_mean 0.000
_refine_ls_structure_factor_coef Fsqd
_refine_ls_weighting_details 'calc w=1/[\s^2^(Fo^2^)+(0.0321P)^2^+0.3245P] where P=(Fo^2^+2Fc^2^)/3'
_refine_ls_weighting_scheme calc
_refine_ls_wR_factor_gt 0.0510
_refine_ls_wR_factor_ref 0.0520
_reflns_number_gt 1550
_reflns_number_total 1727
_reflns_threshold_expression >2sigma(I)
_cod_data_source_file cg070356n-file005.cif
_cod_data_source_block 60620e
_cod_depositor_comments
;
The following automatic conversions were performed:

'_symmetry_cell_setting' value 'Monoclinic' changed to 'monoclinic'
according to /home/saulius/struct/CIF-dictionaries/cif_core.dic
dictionary named 'cif_core.dic' version 2.4.1 from 2010-06-29.

Automatic conversion script
Id: cif_fix_values 1715 2011-07-08 13:25:40Z adriana 

The following automatic conversions were performed:

'_exptl_crystal_density_meas' value 'NONE' was changed to '?' - the
value is perceived as not measured.

Automatic conversion script
Id: cif_fix_values 3008 2015-01-20 13:52:24Z robertas 
;
_cod_original_sg_symbol_H-M P2(1)/c
_cod_database_code 4504337

loop_
_symmetry_equiv_pos_as_xyz
'x, y, z'
'-x, y+1/2, -z+1/2'
'-x, -y, -z'
'x, -y-1/2, z-1/2'

loop_
_atom_site_label
_atom_site_type_symbol
_atom_site_fract_x
_atom_site_fract_y
_atom_site_fract_z
_atom_site_U_iso_or_equiv
_atom_site_adp_type
_atom_site_occupancy
_atom_site_symmetry_multiplicity
_atom_site_calc_flag
_atom_site_refinement_flags
Zn1 Zn 0.126562(18) 0.72768(2) 0.21197(2) 0.02315(9) Uani 1 1 d .
O1 O 0.16538(12) 0.70356(13) -0.00492(14) 0.0286(3) Uani 1 1 d .
O2 O 0.27529(12) 0.68748(14) -0.20219(14) 0.0323(3) Uani 1 1 d .
N1 N -0.00817(14) 0.85431(15) 0.18359(17) 0.0272(3) Uani 1 1 d .
N2 N -0.00541(13) 0.97425(15) 0.25052(16) 0.0274(4) Uani 1 1 d .
N3 N -0.10473(14) 1.04162(15) 0.21083(17) 0.0273(3) Uani 1 1 d .
C1 C -0.11205(17) 0.84326(19) 0.0975(2) 0.0271(4) Uani 1 1 d .
C2 C -0.17404(16) 0.96281(19) 0.1154(2) 0.0270(4) Uani 1 1 d .
C3 C -0.28691(19) 0.9837(2) 0.0430(2) 0.0399(5) Uani 1 1 d .
H3 H -0.3297 1.0627 0.0560 0.048 Uiso 1 1 calc R
C4 C -0.3303(2) 0.8816(3) -0.0475(3) 0.0503(6) Uani 1 1 d .
H4 H -0.4046 0.8919 -0.0974 0.060 Uiso 1 1 calc R
C5 C -0.2664(2) 0.7618(2) -0.0675(3) 0.0496(6) Uani 1 1 d .
H5 H -0.2989 0.6961 -0.1320 0.060 Uiso 1 1 calc R
C6 C -0.1580(2) 0.7391(2) 0.0049(3) 0.0401(5) Uani 1 1 d .
H6 H -0.1168 0.6588 -0.0065 0.048 Uiso 1 1 calc R
C7 C 0.26101(16) 0.66903(18) -0.0633(2) 0.0258(4) Uani 1 1 d .
C8 C 0.36108(18) 0.6093(2) 0.0329(2) 0.0368(5) Uani 1 1 d .
H8A H 0.3272 0.5516 0.1084 0.044 Uiso 1 1 calc R
H8B H 0.4033 0.6815 0.0863 0.044 Uiso 1 1 calc R
C9 C 0.45039(18) 0.5283(2) -0.0523(2) 0.0350(5) Uani 1 1 d .
H9A H 0.4851 0.5852 -0.1279 0.042 Uiso 1 1 calc R
H9B H 0.4093 0.4547 -0.1047 0.042 Uiso 1 1 calc R

loop_
_atom_site_aniso_label
_atom_site_aniso_U_11
_atom_site_aniso_U_22
_atom_site_aniso_U_33
_atom_site_aniso_U_23
_atom_site_aniso_U_13
_atom_site_aniso_U_12
Zn1 0.02062(13) 0.01859(14) 0.03015(14) -0.00093(8) 0.00021(9) -0.00055(8)
O1 0.0242(7) 0.0324(8) 0.0290(7) -0.0018(5) 0.0006(6) 0.0070(5)
O2 0.0301(7) 0.0398(8) 0.0271(7) 0.0061(6) 0.0024(6) 0.0123(6)
N1 0.0275(8) 0.0220(8) 0.0321(8) -0.0030(6) 0.0023(7) 0.0037(6)
N2 0.0275(9) 0.0213(8) 0.0334(9) -0.0007(7) -0.0001(7) 0.0033(6)
N3 0.0266(8) 0.0213(8) 0.0337(9) -0.0004(7) -0.0026(7) 0.0038(6)
C1 0.0274(10) 0.0263(10) 0.0278(9) -0.0010(8) 0.0032(8) 0.0004(8)
C2 0.0271(10) 0.0249(10) 0.0288(10) 0.0012(7) 0.0004(8) 0.0006(8)
C3 0.0348(12) 0.0325(11) 0.0515(13) 0.0013(10) -0.0102(10) 0.0033(9)
C4 0.0416(13) 0.0512(15) 0.0563(15) -0.0011(12) -0.0172(11) -0.0033(11)
C5 0.0504(16) 0.0465(14) 0.0511(15) -0.0172(11) -0.0082(12) -0.0091(11)
C6 0.0417(13) 0.0327(12) 0.0459(13) -0.0129(9) 0.0015(10) 0.0002(9)
C7 0.0269(10) 0.0209(9) 0.0294(10) -0.0021(8) -0.0018(8) 0.0036(8)
C8 0.0350(12) 0.0465(13) 0.0289(11) 0.0011(9) -0.0007(9) 0.0185(10)
C9 0.0298(11) 0.0455(12) 0.0292(10) 0.0008(9) -0.0020(8) 0.0160(9)

loop_
_atom_type_symbol
_atom_type_description
_atom_type_scat_dispersion_real
_atom_type_scat_dispersion_imag
_atom_type_scat_source
C C 0.0033 0.0016 'International Tables Vol C Tables 4.2.6.8 and 6.1.1.4'
H H 0.0000 0.0000 'International Tables Vol C Tables 4.2.6.8 and 6.1.1.4'
N N 0.0061 0.0033 'International Tables Vol C Tables 4.2.6.8 and 6.1.1.4'
O O 0.0106 0.0060 'International Tables Vol C Tables 4.2.6.8 and 6.1.1.4'
Zn Zn 0.2839 1.4301 'International Tables Vol C Tables 4.2.6.8 and 6.1.1.4'

loop_
_geom_angle_atom_site_label_1
_geom_angle_atom_site_label_2
_geom_angle_atom_site_label_3
_geom_angle
_geom_angle_site_symmetry_1
_geom_angle_site_symmetry_3
N1 Zn1 O2 113.67(6) . 4_576
N1 Zn1 N3 122.08(6) . 2_545
O2 Zn1 N3 112.20(6) 4_576 2_545
N1 Zn1 O1 98.84(6) . .
O2 Zn1 O1 101.60(5) 4_576 .
N3 Zn1 O1 104.63(6) 2_545 .
C7 O1 Zn1 130.74(12) . .
C7 O2 Zn1 106.98(11) . 4_575
N2 N1 C1 108.75(15) . .
N2 N1 Zn1 120.87(12) . .
C1 N1 Zn1 130.35(13) . .
N1 N2 N3 109.35(14) . .
N2 N3 C2 108.58(14) . .
N2 N3 Zn1 119.43(11) . 2
C2 N3 Zn1 131.97(13) . 2
N1 C1 C2 106.60(16) . .
N1 C1 C6 131.68(19) . .
C2 C1 C6 121.72(19) . .
N3 C2 C1 106.71(16) . .
N3 C2 C3 132.06(18) . .
C1 C2 C3 121.22(18) . .
C4 C3 C2 116.4(2) . .
C4 C3 H3 121.8 . .
C2 C3 H3 121.8 . .
C3 C4 C5 122.2(2) . .
C3 C4 H4 118.9 . .
C5 C4 H4 118.9 . .
C6 C5 C4 121.9(2) . .
C6 C5 H5 119.0 . .
C4 C5 H5 119.0 . .
C5 C6 C1 116.5(2) . .
C5 C6 H6 121.8 . .
C1 C6 H6 121.8 . .
O2 C7 O1 120.59(16) . .
O2 C7 C8 119.05(17) . .
O1 C7 C8 120.33(16) . .
C7 C8 C9 115.07(16) . .
C7 C8 H8A 108.5 . .
C9 C8 H8A 108.5 . .
C7 C8 H8B 108.5 . .
C9 C8 H8B 108.5 . .
H8A C8 H8B 107.5 . .
C8 C9 C9 112.1(2) . 3_665
C8 C9 H9A 109.2 . .
C9 C9 H9A 109.2 3_665 .
C8 C9 H9B 109.2 . .
C9 C9 H9B 109.2 3_665 .
H9A C9 H9B 107.9 . .

loop_
_geom_bond_atom_site_label_1
_geom_bond_atom_site_label_2
_geom_bond_distance
_geom_bond_site_symmetry_2
Zn1 N1 1.9726(15) .
Zn1 O2 1.9868(13) 4_576
Zn1 N3 1.9898(15) 2_545
Zn1 O1 1.9983(13) .
O1 C7 1.258(2) .
O2 C7 1.258(2) .
O2 Zn1 1.9868(13) 4_575
N1 N2 1.330(2) .
N1 C1 1.365(2) .
N2 N3 1.332(2) .
N3 C2 1.366(2) .
N3 Zn1 1.9898(15) 2
C1 C2 1.389(3) .
C1 C6 1.402(3) .
C2 C3 1.406(3) .
C3 C4 1.367(3) .
C3 H3 0.9300 .
C4 C5 1.404(3) .
C4 H4 0.9300 .
C5 C6 1.366(4) .
C5 H5 0.9300 .
C6 H6 0.9300 .
C7 C8 1.498(3) .
C8 C9 1.511(3) .
C8 H8A 0.9700 .
C8 H8B 0.9700 .
C9 C9 1.521(4) 3_665
C9 H9A 0.9700 .
C9 H9B 0.9700 .

loop_
_geom_torsion_atom_site_label_1
_geom_torsion_atom_site_label_2
_geom_torsion_atom_site_label_3
_geom_torsion_atom_site_label_4
_geom_torsion
_geom_torsion_site_symmetry_1
_geom_torsion_site_symmetry_4
N1 Zn1 O1 C7 155.82(16) . .
O2 Zn1 O1 C7 39.29(17) 4_576 .
N3 Zn1 O1 C7 -77.59(17) 2_545 .
O2 Zn1 N1 N2 -15.41(15) 4_576 .
N3 Zn1 N1 N2 124.18(13) 2_545 .
O1 Zn1 N1 N2 -122.29(13) . .
O2 Zn1 N1 C1 162.47(16) 4_576 .
N3 Zn1 N1 C1 -57.94(19) 2_545 .
O1 Zn1 N1 C1 55.59(17) . .
C1 N1 N2 N3 0.2(2) . .
Zn1 N1 N2 N3 178.46(11) . .
N1 N2 N3 C2 0.1(2) . .
N1 N2 N3 Zn1 -178.44(11) . 2
N2 N1 C1 C2 -0.3(2) . .
Zn1 N1 C1 C2 -178.42(12) . .
N2 N1 C1 C6 179.7(2) . .
Zn1 N1 C1 C6 1.6(3) . .
N2 N3 C2 C1 -0.3(2) . .
Zn1 N3 C2 C1 177.98(13) 2 .
N2 N3 C2 C3 179.0(2) . .
Zn1 N3 C2 C3 -2.8(3) 2 .
N1 C1 C2 N3 0.4(2) . .
C6 C1 C2 N3 -179.63(19) . .
N1 C1 C2 C3 -178.96(18) . .
C6 C1 C2 C3 1.0(3) . .
N3 C2 C3 C4 179.5(2) . .
C1 C2 C3 C4 -1.3(3) . .
C2 C3 C4 C5 0.2(4) . .
C3 C4 C5 C6 1.4(4) . .
C4 C5 C6 C1 -1.7(4) . .
N1 C1 C6 C5 -179.5(2) . .
C2 C1 C6 C5 0.5(3) . .
Zn1 O2 C7 O1 -0.2(2) 4_575 .
Zn1 O2 C7 C8 -178.31(15) 4_575 .
Zn1 O1 C7 O2 -164.47(13) . .
Zn1 O1 C7 C8 13.6(3) . .
O2 C7 C8 C9 -22.6(3) . .
O1 C7 C8 C9 159.28(19) . .
C7 C8 C9 C9 179.6(2) . 3_665
